data_4337949
loop_
_publ_author_name
'Li, Jin-Yan'
'Yan, Zheng'
'Ni, Zhao-Ping'
'Zhang, Ze-Min'
'Chen, Yan-Cong'
'Liu, Wei'
'Tong, Ming-Liang'

_publ_section_title
;
 Guest-effected spin-crossover in a novel three-dimensional
 self-penetrating coordination polymer with permanent porosity.
;
_journal_issue 8
_journal_name_full 'Inorganic chemistry'
_journal_page_first 4039
_journal_page_last 4046
_journal_paper_doi 10.1021/ic403069d
_journal_volume 53
_journal_year 2014
_chemical_formula_sum 'C36 H24 Ag2 Fe N8'
_chemical_formula_weight 840.22
_chemical_name_systematic
; 
 ? 
;
_space_group_IT_number 14
_symmetry_cell_setting monoclinic
_symmetry_space_group_name_Hall '-P 2yn'
_symmetry_space_group_name_H-M 'P 1 21/n 1'
_atom_sites_solution_hydrogens geom
_atom_sites_solution_primary direct
_atom_sites_solution_secondary difmap
_audit_creation_method SHELXL-97
_cell_angle_alpha 90.00
_cell_angle_beta 108.642(4)
_cell_angle_gamma 90.00
_cell_formula_units_Z 2
_cell_length_a 8.838(2)
_cell_length_b 16.380(5)
_cell_length_c 12.421(4)
_cell_measurement_reflns_used 2763
_cell_measurement_temperature 150(2)
_cell_measurement_theta_max 27.400
_cell_measurement_theta_min 3.405
_cell_volume 1703.8(8)
_computing_structure_refinement 'SHELXL-97 (Sheldrick, 1997)'
_computing_structure_solution 'SHELXS-97 (Sheldrick, 1990)'
_diffrn_ambient_temperature 150(2)
_diffrn_measured_fraction_theta_full 0.988
_diffrn_measured_fraction_theta_max 0.988
_diffrn_radiation_monochromator graphite
_diffrn_radiation_source 'fine-focus sealed tube'
_diffrn_radiation_type MoK\a
_diffrn_radiation_wavelength 0.71073
_diffrn_reflns_av_R_equivalents 0.1124
_diffrn_reflns_av_sigmaI/netI 0.0746
_diffrn_reflns_limit_h_max 9
_diffrn_reflns_limit_h_min -11
_diffrn_reflns_limit_k_max 18
_diffrn_reflns_limit_k_min -21
_diffrn_reflns_limit_l_max 16
_diffrn_reflns_limit_l_min -15
_diffrn_reflns_number 11599
_diffrn_reflns_theta_full 27.47
_diffrn_reflns_theta_max 27.47
_diffrn_reflns_theta_min 3.03
_exptl_absorpt_coefficient_mu 1.596
_exptl_absorpt_correction_T_max 0.8897
_exptl_absorpt_correction_T_min 0.7439
_exptl_absorpt_correction_type multi-scan
_exptl_crystal_colour orange
_exptl_crystal_density_diffrn 1.638
_exptl_crystal_density_method 'not measured'
_exptl_crystal_description block
_exptl_crystal_F_000 832
_exptl_crystal_size_max 0.20
_exptl_crystal_size_mid 0.11
_exptl_crystal_size_min 0.08
_refine_diff_density_max 1.171
_refine_diff_density_min -0.578
_refine_diff_density_rms 0.103
_refine_ls_extinction_method none
_refine_ls_goodness_of_fit_ref 1.050
_refine_ls_hydrogen_treatment constr
_refine_ls_matrix_type full
_refine_ls_number_parameters 214
_refine_ls_number_reflns 3861
_refine_ls_number_restraints 0
_refine_ls_restrained_S_all 1.050
_refine_ls_R_factor_all 0.0411
_refine_ls_R_factor_gt 0.0333
_refine_ls_shift/su_max 0.001
_refine_ls_shift/su_mean 0.000
_refine_ls_structure_factor_coef Fsqd
_refine_ls_weighting_details 'calc w=1/[\s^2^(Fo^2^)+(0.0291P)^2^+0.0000P] where P=(Fo^2^+2Fc^2^)/3'
_refine_ls_weighting_scheme calc
_refine_ls_wR_factor_gt 0.0801
_refine_ls_wR_factor_ref 0.0832
_reflns_number_gt 3265
_reflns_number_total 3861
_reflns_threshold_expression >2sigma(I)
_cod_data_source_file ic403069d_si_001.cif
_cod_data_source_block 2.150K
_cod_depositor_comments 'Adding full bibliography for 4337946--4337949.cif.'
_cod_original_cell_volume 1703.6(9)
_cod_original_sg_symbol_H-M P2(1)/n
_cod_database_code 4337949

loop_
_symmetry_equiv_pos_as_xyz
'x, y, z'
'-x+1/2, y+1/2, -z+1/2'
'-x, -y, -z'
'x-1/2, -y-1/2, z-1/2'

loop_
_atom_site_label
_atom_site_type_symbol
_atom_site_fract_x
_atom_site_fract_y
_atom_site_fract_z
_atom_site_U_iso_or_equiv
_atom_site_adp_type
_atom_site_occupancy
_atom_site_symmetry_multiplicity
_atom_site_calc_flag
_atom_site_refinement_flags
Ag1 Ag 0.21108(2) 0.227215(11) 0.308700(17) 0.02785(9) Uani 1 1 d .
Fe1 Fe 0.0000 0.0000 0.0000 0.01987(12) Uani 1 2 d S
N1 N 0.1479(3) 0.07769(13) 0.13129(19) 0.0273(5) Uani 1 1 d .
N2 N 0.3488(3) 0.39703(13) 0.43493(18) 0.0261(5) Uani 1 1 d .
N3 N -0.0041(3) 0.19370(15) 0.3932(2) 0.0400(6) Uani 1 1 d .
N4 N -0.8581(3) 0.03159(13) 0.88285(19) 0.0263(5) Uani 1 1 d .
C2 C 0.2936(3) 0.33727(15) 0.3916(2) 0.0254(5) Uani 1 1 d .
C1 C 0.1854(3) 0.12760(15) 0.1995(2) 0.0265(5) Uani 1 1 d .
C3 C -0.0596(4) 0.11691(17) 0.3911(3) 0.0406(7) Uani 1 1 d .
H3 H -0.0213 0.0764 0.3516 0.049 Uiso 1 1 calc R
C4 C -0.1687(3) 0.09425(17) 0.4430(2) 0.0352(6) Uani 1 1 d .
H4 H -0.2015 0.0389 0.4406 0.042 Uiso 1 1 calc R
C5 C -0.2319(3) 0.15201(16) 0.4994(2) 0.0294(6) Uani 1 1 d .
C6 C -0.1748(4) 0.23266(16) 0.5013(3) 0.0372(7) Uani 1 1 d .
H6 H -0.2125 0.2747 0.5390 0.045 Uiso 1 1 calc R
C7 C -0.0638(4) 0.24960(19) 0.4478(3) 0.0408(7) Uani 1 1 d .
H7 H -0.0271 0.3043 0.4497 0.049 Uiso 1 1 calc R
C8 C -0.3490(3) 0.12968(16) 0.5572(2) 0.0265(5) Uani 1 1 d .
C9 C -0.3451(3) 0.05273(17) 0.6070(2) 0.0303(6) Uani 1 1 d .
H9 H -0.2691 0.0134 0.6011 0.036 Uiso 1 1 calc R
C10 C -0.4499(3) 0.03333(16) 0.6645(2) 0.0291(6) Uani 1 1 d .
H10 H -0.4454 -0.0193 0.6975 0.035 Uiso 1 1 calc R
C11 C -0.5632(3) 0.08988(16) 0.6754(2) 0.0266(5) Uani 1 1 d .
C12 C -0.5707(3) 0.16557(17) 0.6231(2) 0.0293(6) Uani 1 1 d .
H12 H -0.6490 0.2041 0.6271 0.035 Uiso 1 1 calc R
C13 C -0.4650(3) 0.18541(16) 0.5650(2) 0.0290(6) Uani 1 1 d .
H13 H -0.4715 0.2375 0.5302 0.035 Uiso 1 1 calc R
C14 C -0.6668(3) 0.06946(15) 0.7452(2) 0.0262(5) Uani 1 1 d .
C15 C -0.6172(3) 0.01483(18) 0.8350(2) 0.0363(7) Uani 1 1 d .
H15 H -0.5159 -0.0109 0.8522 0.044 Uiso 1 1 calc R
C16 C -0.7151(3) -0.00229(18) 0.8996(3) 0.0353(6) Uani 1 1 d .
H16 H -0.6781 -0.0406 0.9598 0.042 Uiso 1 1 calc R
C17 C -0.9079(3) 0.08373(16) 0.7945(2) 0.0310(6) Uani 1 1 d .
H17 H -1.0101 0.1082 0.7791 0.037 Uiso 1 1 calc R
C18 C -0.8179(3) 0.10352(17) 0.7249(2) 0.0311(6) Uani 1 1 d .
H18 H -0.8593 0.1403 0.6633 0.037 Uiso 1 1 calc R

loop_
_atom_site_aniso_label
_atom_site_aniso_U_11
_atom_site_aniso_U_22
_atom_site_aniso_U_33
_atom_site_aniso_U_23
_atom_site_aniso_U_13
_atom_site_aniso_U_12
Ag1 0.03073(12) 0.02253(12) 0.03092(15) -0.00738(8) 0.01074(10) -0.00636(8)
Fe1 0.0223(2) 0.0160(2) 0.0216(3) -0.00030(19) 0.0073(2) 0.00080(19)
N1 0.0305(11) 0.0242(10) 0.0261(11) 0.0004(10) 0.0073(9) 0.0007(9)
N2 0.0274(11) 0.0239(10) 0.0279(12) 0.0003(10) 0.0103(9) 0.0003(9)
N3 0.0460(15) 0.0345(12) 0.0499(16) -0.0090(13) 0.0299(13) -0.0079(12)
N4 0.0262(11) 0.0270(10) 0.0264(11) -0.0014(9) 0.0096(9) -0.0024(9)
C2 0.0277(13) 0.0225(11) 0.0296(14) -0.0011(11) 0.0144(11) 0.0011(11)
C1 0.0265(13) 0.0228(11) 0.0295(13) 0.0006(11) 0.0080(11) 0.0009(11)
C3 0.0411(16) 0.0362(15) 0.054(2) -0.0153(15) 0.0281(15) -0.0097(14)
C4 0.0362(15) 0.0300(13) 0.0446(17) -0.0089(13) 0.0204(13) -0.0099(13)
C5 0.0268(13) 0.0319(13) 0.0306(14) -0.0011(12) 0.0105(11) -0.0029(12)
C6 0.0447(17) 0.0295(14) 0.0461(19) -0.0013(13) 0.0265(15) 0.0027(13)
C7 0.0495(18) 0.0286(12) 0.055(2) -0.0062(15) 0.0319(16) -0.0087(15)
C8 0.0221(12) 0.0311(12) 0.0265(13) -0.0032(11) 0.0079(10) -0.0016(11)
C9 0.0237(12) 0.0320(13) 0.0369(15) -0.0015(13) 0.0121(11) 0.0009(11)
C10 0.0264(12) 0.0267(12) 0.0353(15) 0.0023(12) 0.0111(11) 0.0027(11)
C11 0.0184(11) 0.0344(13) 0.0256(13) 0.0002(11) 0.0053(10) -0.0008(11)
C12 0.0229(12) 0.0344(13) 0.0301(14) -0.0012(12) 0.0077(11) 0.0019(11)
C13 0.0246(13) 0.0317(13) 0.0306(14) 0.0035(12) 0.0086(11) 0.0005(11)
C14 0.0219(11) 0.0265(11) 0.0297(13) -0.0025(11) 0.0077(10) -0.0014(11)
C15 0.0264(13) 0.0449(15) 0.0377(16) 0.0142(14) 0.0105(12) 0.0082(13)
C16 0.0295(14) 0.0417(15) 0.0363(16) 0.0140(13) 0.0130(12) 0.0075(13)
C17 0.0261(13) 0.0340(13) 0.0335(15) 0.0046(12) 0.0103(11) 0.0045(12)
C18 0.0268(13) 0.0377(14) 0.0298(14) 0.0034(12) 0.0108(11) 0.0018(12)

loop_
_atom_type_symbol
_atom_type_description
_atom_type_scat_dispersion_real
_atom_type_scat_dispersion_imag
_atom_type_scat_source
C C 0.0033 0.0016 'International Tables Vol C Tables 4.2.6.8 and 6.1.1.4'
H H 0.0000 0.0000 'International Tables Vol C Tables 4.2.6.8 and 6.1.1.4'
N N 0.0061 0.0033 'International Tables Vol C Tables 4.2.6.8 and 6.1.1.4'
Fe Fe 0.3463 0.8444 'International Tables Vol C Tables 4.2.6.8 and 6.1.1.4'
Ag Ag -0.8971 1.1015 'International Tables Vol C Tables 4.2.6.8 and 6.1.1.4'

loop_
_geom_angle_atom_site_label_1
_geom_angle_atom_site_label_2
_geom_angle_atom_site_label_3
_geom_angle
_geom_angle_site_symmetry_1
_geom_angle_site_symmetry_3
C1 Ag1 C2 160.65(10) . .
C1 Ag1 N3 99.27(9) . .
C2 Ag1 N3 100.04(9) . .
N2 Fe1 N2 180.0(2) 4_565 2_545
N2 Fe1 N1 91.44(8) 4_565 3
N2 Fe1 N1 88.56(8) 2_545 3
N2 Fe1 N1 88.56(8) 4_565 .
N2 Fe1 N1 91.44(8) 2_545 .
N1 Fe1 N1 180.00(15) 3 .
N2 Fe1 N4 90.89(8) 4_565 3_456
N2 Fe1 N4 89.11(8) 2_545 3_456
N1 Fe1 N4 91.41(8) 3 3_456
N1 Fe1 N4 88.59(8) . 3_456
N2 Fe1 N4 89.11(8) 4_565 1_654
N2 Fe1 N4 90.89(8) 2_545 1_654
N1 Fe1 N4 88.59(8) 3 1_654
N1 Fe1 N4 91.41(8) . 1_654
N4 Fe1 N4 180.00(10) 3_456 1_654
C1 N1 Fe1 160.6(2) . .
C2 N2 Fe1 165.5(2) . 2
C7 N3 C3 116.5(3) . .
C7 N3 Ag1 122.33(19) . .
C3 N3 Ag1 121.09(19) . .
C16 N4 C17 115.9(2) . .
C16 N4 Fe1 119.75(18) . 1_456
C17 N4 Fe1 124.33(17) . 1_456
N2 C2 Ag1 175.0(2) . .
N1 C1 Ag1 169.3(2) . .
N3 C3 C4 123.4(3) . .
N3 C3 H3 118.3 . .
C4 C3 H3 118.3 . .
C3 C4 C5 120.4(3) . .
C3 C4 H4 119.8 . .
C5 C4 H4 119.8 . .
C4 C5 C6 116.4(2) . .
C4 C5 C8 121.9(2) . .
C6 C5 C8 121.6(2) . .
C7 C6 C5 119.1(3) . .
C7 C6 H6 120.5 . .
C5 C6 H6 120.5 . .
N3 C7 C6 124.2(3) . .
N3 C7 H7 117.9 . .
C6 C7 H7 117.9 . .
C13 C8 C9 118.1(2) . .
C13 C8 C5 120.9(2) . .
C9 C8 C5 121.0(2) . .
C10 C9 C8 120.8(2) . .
C10 C9 H9 119.6 . .
C8 C9 H9 119.6 . .
C9 C10 C11 121.2(2) . .
C9 C10 H10 119.4 . .
C11 C10 H10 119.4 . .
C12 C11 C10 118.2(2) . .
C12 C11 C14 121.8(2) . .
C10 C11 C14 120.0(2) . .
C13 C12 C11 120.8(2) . .
C13 C12 H12 119.6 . .
C11 C12 H12 119.6 . .
C12 C13 C8 120.9(3) . .
C12 C13 H13 119.6 . .
C8 C13 H13 119.6 . .
C15 C14 C18 116.2(2) . .
C15 C14 C11 121.3(2) . .
C18 C14 C11 122.5(2) . .
C16 C15 C14 120.1(3) . .
C16 C15 H15 119.9 . .
C14 C15 H15 119.9 . .
N4 C16 C15 124.2(3) . .
N4 C16 H16 117.9 . .
C15 C16 H16 117.9 . .
N4 C17 C18 123.5(2) . .
N4 C17 H17 118.2 . .
C18 C17 H17 118.2 . .
C17 C18 C14 120.0(3) . .
C17 C18 H18 120.0 . .
C14 C18 H18 120.0 . .

loop_
_geom_bond_atom_site_label_1
_geom_bond_atom_site_label_2
_geom_bond_distance
_geom_bond_site_symmetry_2
Ag1 C1 2.087(3) .
Ag1 C2 2.088(3) .
Ag1 N3 2.509(2) .
Fe1 N2 2.143(2) 4_565
Fe1 N2 2.143(2) 2_545
Fe1 N1 2.151(2) 3
Fe1 N1 2.151(2) .
Fe1 N4 2.264(2) 3_456
Fe1 N4 2.264(2) 1_654
N1 C1 1.148(3) .
N2 C2 1.148(3) .
N2 Fe1 2.143(2) 2
N3 C7 1.344(4) .
N3 C3 1.347(4) .
N4 C16 1.334(3) .
N4 C17 1.349(3) .
N4 Fe1 2.264(2) 1_456
C3 C4 1.372(4) .
C3 H3 0.9500 .
C4 C5 1.395(4) .
C4 H4 0.9500 .
C5 C6 1.411(4) .
C5 C8 1.481(4) .
C6 C7 1.378(4) .
C6 H6 0.9500 .
C7 H7 0.9500 .
C8 C13 1.399(4) .
C8 C9 1.400(4) .
C9 C10 1.376(4) .
C9 H9 0.9500 .
C10 C11 1.402(4) .
C10 H10 0.9500 .
C11 C12 1.391(4) .
C11 C14 1.486(4) .
C12 C13 1.389(4) .
C12 H12 0.9500 .
C13 H13 0.9500 .
C14 C15 1.388(4) .
C14 C18 1.394(4) .
C15 C16 1.384(4) .
C15 H15 0.9500 .
C16 H16 0.9500 .
C17 C18 1.388(4) .
C17 H17 0.9500 .
C18 H18 0.9500 .

loop_
_geom_torsion_atom_site_label_1
_geom_torsion_atom_site_label_2
_geom_torsion_atom_site_label_3
_geom_torsion_atom_site_label_4
_geom_torsion
_geom_torsion_site_symmetry_1
N2 Fe1 N1 C1 38.1(6) 4_565
N2 Fe1 N1 C1 -141.9(6) 2_545
N1 Fe1 N1 C1 161.5(6) 3
N4 Fe1 N1 C1 -52.8(6) 3_456
N4 Fe1 N1 C1 127.2(6) 1_654
C1 Ag1 N3 C7 -162.6(3) .
C2 Ag1 N3 C7 16.3(3) .
C1 Ag1 N3 C3 21.0(3) .
C2 Ag1 N3 C3 -160.1(3) .
Fe1 N2 C2 Ag1 1(3) 2
C1 Ag1 C2 N2 -21(3) .
N3 Ag1 C2 N2 163(3) .
Fe1 N1 C1 Ag1 -18.7(17) .
C2 Ag1 C1 N1 -113.7(12) .
N3 Ag1 C1 N1 62.9(12) .
C7 N3 C3 C4 -1.4(5) .
Ag1 N3 C3 C4 175.2(2) .
N3 C3 C4 C5 1.8(5) .
C3 C4 C5 C6 -1.3(5) .
C3 C4 C5 C8 -179.6(3) .
C4 C5 C6 C7 0.6(5) .
C8 C5 C6 C7 178.9(3) .
C3 N3 C7 C6 0.6(5) .
Ag1 N3 C7 C6 -175.9(3) .
C5 C6 C7 N3 -0.3(6) .
C4 C5 C8 C13 -149.2(3) .
C6 C5 C8 C13 32.7(4) .
C4 C5 C8 C9 31.9(4) .
C6 C5 C8 C9 -146.3(3) .
C13 C8 C9 C10 -1.6(4) .
C5 C8 C9 C10 177.4(3) .
C8 C9 C10 C11 -0.3(4) .
C9 C10 C11 C12 2.1(4) .
C9 C10 C11 C14 -175.5(2) .
C10 C11 C12 C13 -2.2(4) .
C14 C11 C12 C13 175.4(2) .
C11 C12 C13 C8 0.3(4) .
C9 C8 C13 C12 1.6(4) .
C5 C8 C13 C12 -177.4(3) .
C12 C11 C14 C15 -150.5(3) .
C10 C11 C14 C15 27.0(4) .
C12 C11 C14 C18 29.5(4) .
C10 C11 C14 C18 -153.0(3) .
C18 C14 C15 C16 -0.9(4) .
C11 C14 C15 C16 179.1(3) .
C17 N4 C16 C15 1.9(4) .
Fe1 N4 C16 C15 -178.0(2) 1_456
C14 C15 C16 N4 -0.9(5) .
C16 N4 C17 C18 -1.2(4) .
Fe1 N4 C17 C18 178.8(2) 1_456
N4 C17 C18 C14 -0.6(4) .
C15 C14 C18 C17 1.6(4) .
C11 C14 C18 C17 -178.4(2) .
